data_7208002
loop_
_publ_author_name
'Pan, Yu'
'Chen, Yujin'
'Lin, Yanfu'
'Gong, Xinghong'
'Huang, Jianhua'
'Luo, Zundu'
'Huang, Yidong'

_publ_section_title
;
 Structure, spectral properties and laser performance of Tm3+-doped
 Li3Ba2La3(WO4)8 crystal
;
_journal_issue 11
_journal_name_full CrystEngComm
_journal_page_first 3930
_journal_paper_doi 10.1039/c2ce25190f
_journal_volume 14
_journal_year 2012
_chemical_formula_moiety 'Ba2 La3 Li3 O32 W8'
_chemical_formula_sum 'Ba2 La3 Li3 O32 W8'
_chemical_formula_weight 2695.03
_chemical_name_systematic
;
?
;
_space_group_IT_number 15
_symmetry_cell_setting monoclinic
_symmetry_space_group_name_Hall '-C 2yc'
_symmetry_space_group_name_H-M 'C 1 2/c 1'
_atom_sites_solution_hydrogens -
_atom_sites_solution_primary direct
_atom_sites_solution_secondary difmap
_audit_creation_method SHELXL-97
_cell_angle_alpha 90.00
_cell_angle_beta 91.18(3)
_cell_angle_gamma 90.00
_cell_formula_units_Z 2
_cell_length_a 5.323(6)
_cell_length_b 13.091(15)
_cell_length_c 19.48(2)
_cell_measurement_reflns_used 1964
_cell_measurement_temperature 293(2)
_cell_measurement_theta_max 27.4758
_cell_measurement_theta_min 2.0914
_cell_volume 1357(3)
_computing_cell_refinement 'CrystalClear (Rigaku Inc., 2007)'
_computing_data_collection 'CrystalClear (Rigaku Inc., 2007)'
_computing_data_reduction 'CrystalClear (Rigaku Inc., 2007)'
_computing_molecular_graphics 'Bruker SHELXTL'
_computing_publication_material 'Bruker SHELXTL'
_computing_structure_refinement 'SHELXL-97 (Sheldrick, 1997)'
_computing_structure_solution 'SHELXS-97 (Sheldrick, 1990)'
_diffrn_ambient_temperature 293(2)
_diffrn_detector_area_resol_mean 13.6612
_diffrn_measured_fraction_theta_full 0.996
_diffrn_measured_fraction_theta_max 0.996
_diffrn_measurement_device_type Mercury2
_diffrn_measurement_method CCD_Profile_fitting
_diffrn_radiation_monochromator graphite
_diffrn_radiation_source 'fine-focus sealed tube'
_diffrn_radiation_type MoK\a
_diffrn_radiation_wavelength 0.71073
_diffrn_reflns_av_R_equivalents 0.0669
_diffrn_reflns_av_sigmaI/netI 0.0574
_diffrn_reflns_limit_h_max 6
_diffrn_reflns_limit_h_min -6
_diffrn_reflns_limit_k_max 15
_diffrn_reflns_limit_k_min -15
_diffrn_reflns_limit_l_max 23
_diffrn_reflns_limit_l_min -23
_diffrn_reflns_number 4333
_diffrn_reflns_theta_full 25.00
_diffrn_reflns_theta_max 25.00
_diffrn_reflns_theta_min 2.09
_exptl_absorpt_coefficient_mu 41.318
_exptl_absorpt_correction_T_max 1.0000
_exptl_absorpt_correction_T_min 0.2735
_exptl_absorpt_correction_type multi-scan
_exptl_crystal_colour Colorless
_exptl_crystal_density_diffrn 6.596
_exptl_crystal_density_method 'not measured'
_exptl_crystal_description Prism
_exptl_crystal_F_000 2280
_exptl_crystal_size_max 0.1500
_exptl_crystal_size_mid 0.1200
_exptl_crystal_size_min 0.1000
_refine_diff_density_max 2.282
_refine_diff_density_min -3.156
_refine_diff_density_rms 0.559
_refine_ls_extinction_coef 0.00076(6)
_refine_ls_extinction_expression Fc^*^=kFc[1+0.001xFc^2^\l^3^/sin(2\q)]^-1/4^
_refine_ls_extinction_method SHELXL
_refine_ls_goodness_of_fit_ref 1.073
_refine_ls_hydrogen_treatment -
_refine_ls_matrix_type full
_refine_ls_number_parameters 111
_refine_ls_number_reflns 1203
_refine_ls_number_restraints 0
_refine_ls_restrained_S_all 1.073
_refine_ls_R_factor_all 0.0380
_refine_ls_R_factor_gt 0.0358
_refine_ls_shift/su_max 0.000
_refine_ls_shift/su_mean 0.000
_refine_ls_structure_factor_coef Fsqd
_refine_ls_weighting_details 'calc w=1/[\s^2^(Fo^2^)+(0.0484P)^2^+11.8549P] where P=(Fo^2^+2Fc^2^)/3'
_refine_ls_weighting_scheme calc
_refine_ls_wR_factor_gt 0.0870
_refine_ls_wR_factor_ref 0.0946
_reflns_number_gt 1141
_reflns_number_total 1203
_reflns_threshold_expression >2sigma(I)
_cod_data_source_file c2ce25190f.txt
_cod_data_source_block a
_cod_depositor_comments
;
The following automatic conversions were performed:

'_exptl_absorpt_correction_type' value 'Multi-scan' changed to
'multi-scan' according to
/home/saulius/struct/CIF-dictionaries/cif_core.dic dictionary named
'cif_core.dic' version 2.4.1 from 2010-06-29.

Automatic conversion script
Id: cif_fix_values 1715 2011-07-08 13:25:40Z adriana 
;
_cod_original_sg_symbol_H-M C12/c1
_cod_database_code 7208002

loop_
_symmetry_equiv_pos_as_xyz
'x, y, z'
'-x, y, -z+1/2'
'x+1/2, y+1/2, z'
'-x+1/2, y+1/2, -z+1/2'
'-x, -y, -z'
'x, -y, z-1/2'
'-x+1/2, -y+1/2, -z'
'x+1/2, -y+1/2, z-1/2'

loop_
_atom_site_label
_atom_site_type_symbol
_atom_site_fract_x
_atom_site_fract_y
_atom_site_fract_z
_atom_site_U_iso_or_equiv
_atom_site_adp_type
_atom_site_occupancy
_atom_site_symmetry_multiplicity
_atom_site_calc_flag
_atom_site_refinement_flags
_atom_site_disorder_group
W1 W 0.00675(9) 0.43939(4) 0.09708(3) 0.0112(2) Uani 1 1 d . .
W2 W 0.49222(10) 0.24059(4) 0.15539(3) 0.0106(2) Uani 1 1 d . .
Ba Ba 0.0000 0.03003(8) 0.2500 0.0117(3) Uani 1 2 d S .
La La -0.00258(17) 0.14622(6) 0.03365(5) 0.0077(3) Uani 0.75 1 d P 1
Li1 Li -0.00258(17) 0.14622(6) 0.03365(5) 0.0077(3) Uani 0.25 1 d P 2
O1 O 0.6414(19) 0.2575(6) 0.0759(5) 0.018(2) Uani 1 1 d . .
O2 O -0.1356(16) 0.4142(7) 0.1759(5) 0.014(2) Uani 1 1 d . .
O3 O 0.3475(16) 0.3552(6) 0.1819(5) 0.0128(19) Uani 1 1 d . .
O4 O -0.2438(17) 0.4829(6) 0.0411(5) 0.0142(19) Uani 1 1 d . .
O5 O 0.2321(16) 0.5388(6) 0.1098(5) 0.014(2) Uani 1 1 d . .
O6 O 0.2540(17) 0.1458(6) 0.1427(5) 0.015(2) Uani 1 1 d . .
O7 O 0.7283(18) 0.2026(7) 0.2155(5) 0.018(2) Uani 1 1 d . .
O8 O 0.1395(17) 0.3329(7) 0.0519(5) 0.017(2) Uani 1 1 d . .
Li2 Li 0.0000 0.315(3) 0.2500 0.028(9) Uani 1 2 d S .

loop_
_atom_site_aniso_label
_atom_site_aniso_U_11
_atom_site_aniso_U_22
_atom_site_aniso_U_33
_atom_site_aniso_U_23
_atom_site_aniso_U_13
_atom_site_aniso_U_12
W1 0.0107(4) 0.0133(4) 0.0096(4) -0.00220(19) 0.0020(3) -0.0021(2)
W2 0.0102(4) 0.0108(3) 0.0108(4) -0.00055(18) 0.0005(3) 0.00046(18)
Ba 0.0137(6) 0.0092(6) 0.0124(6) 0.000 0.0006(5) 0.000
La 0.0099(6) 0.0075(5) 0.0057(5) 0.0007(3) 0.0015(4) -0.0014(4)
Li1 0.0099(6) 0.0075(5) 0.0057(5) 0.0007(3) 0.0015(4) -0.0014(4)
O1 0.017(5) 0.013(5) 0.024(6) 0.000(4) 0.005(5) 0.004(4)
O2 0.010(5) 0.018(5) 0.014(5) -0.006(4) -0.002(4) 0.007(4)
O3 0.008(5) 0.020(5) 0.010(5) -0.001(4) -0.002(4) 0.001(3)
O4 0.014(5) 0.012(4) 0.016(5) -0.001(4) -0.005(4) 0.001(4)
O5 0.008(5) 0.012(4) 0.021(5) 0.000(4) -0.002(4) -0.004(3)
O6 0.010(5) 0.010(5) 0.024(6) 0.001(4) 0.001(4) 0.000(3)
O7 0.020(5) 0.012(5) 0.022(6) 0.002(4) 0.000(4) -0.001(4)
O8 0.010(5) 0.022(5) 0.020(6) 0.002(4) 0.002(4) 0.005(4)
Li2 0.06(3) 0.016(17) 0.005(16) 0.000 0.000(17) 0.000

loop_
_atom_type_symbol
_atom_type_description
_atom_type_scat_dispersion_real
_atom_type_scat_dispersion_imag
_atom_type_scat_source
Li Li -0.0003 0.0001 'International Tables Vol C Tables 4.2.6.8 and 6.1.1.4'
O O 0.0106 0.0060 'International Tables Vol C Tables 4.2.6.8 and 6.1.1.4'
Ba Ba -0.3244 2.2819 'International Tables Vol C Tables 4.2.6.8 and 6.1.1.4'
La La -0.2871 2.4523 'International Tables Vol C Tables 4.2.6.8 and 6.1.1.4'
W W -0.8490 6.8722 'International Tables Vol C Tables 4.2.6.8 and 6.1.1.4'

loop_
_geom_angle_atom_site_label_1
_geom_angle_atom_site_label_2
_geom_angle_atom_site_label_3
_geom_angle
_geom_angle_site_symmetry_1
_geom_angle_site_symmetry_3
O2 W1 O5 108.5(4) . .
O2 W1 O4 105.2(4) . .
O5 W1 O4 110.0(4) . .
O2 W1 O8 117.5(4) . .
O5 W1 O8 111.3(4) . .
O4 W1 O8 104.0(4) . .
O3 W2 O1 110.8(4) . .
O3 W2 O7 110.7(4) . .
O1 W2 O7 106.8(5) . .
O3 W2 O6 108.5(4) . .
O1 W2 O6 107.2(4) . .
O7 W2 O6 112.8(4) . .
O3 W2 Li2 41.4(6) . .
O1 W2 Li2 144.0(5) . .
O7 W2 Li2 105.5(3) . .
O6 W2 Li2 73.7(5) . .
O3 W2 Li2 86.9(6) . 1_655
O1 W2 Li2 94.2(4) . 1_655
O7 W2 Li2 34.2(6) . 1_655
O6 W2 Li2 146.2(6) . 1_655
Li2 W2 Li2 103.9(4) . 1_655
O3 W2 La 99.3(3) . .
O1 W2 La 78.9(3) . .
O7 W2 La 144.3(3) . .
O6 W2 La 35.9(3) . .
Li2 W2 La 84.1(2) . .
Li2 W2 La 172.0(2) 1_655 .
O7 Ba O7 70.0(4) 2_655 1_455
O7 Ba O3 160.8(3) 2_655 3_445
O7 Ba O3 114.5(3) 1_455 3_445
O7 Ba O3 114.5(3) 2_655 4_545
O7 Ba O3 160.8(3) 1_455 4_545
O3 Ba O3 67.9(4) 3_445 4_545
O7 Ba O2 131.7(3) 2_655 4_445
O7 Ba O2 101.5(3) 1_455 4_445
O3 Ba O2 67.0(3) 3_445 4_445
O3 Ba O2 61.0(3) 4_545 4_445
O7 Ba O2 101.5(3) 2_655 3_545
O7 Ba O2 131.7(3) 1_455 3_545
O3 Ba O2 61.0(3) 3_445 3_545
O3 Ba O2 67.0(3) 4_545 3_545
O2 Ba O2 116.3(4) 4_445 3_545
O7 Ba O6 69.6(3) 2_655 2
O7 Ba O6 60.2(3) 1_455 2
O3 Ba O6 129.5(2) 3_445 2
O3 Ba O6 102.8(3) 4_545 2
O2 Ba O6 65.7(3) 4_445 2
O2 Ba O6 162.9(3) 3_545 2
O7 Ba O6 60.2(3) 2_655 .
O7 Ba O6 69.6(3) 1_455 .
O3 Ba O6 102.8(3) 3_445 .
O3 Ba O6 129.5(2) 4_545 .
O2 Ba O6 162.9(3) 4_445 .
O2 Ba O6 65.7(3) 3_545 .
O6 Ba O6 117.8(3) 2 .
O7 Ba O5 61.2(3) 2_655 4_545
O7 Ba O5 114.8(3) 1_455 4_545
O3 Ba O5 126.0(2) 3_445 4_545
O3 Ba O5 58.3(2) 4_545 4_545
O2 Ba O5 83.0(3) 4_445 4_545
O2 Ba O5 99.3(3) 3_545 4_545
O6 Ba O5 63.7(3) 2 4_545
O6 Ba O5 113.8(3) . 4_545
O7 Ba O5 114.8(3) 2_655 3_445
O7 Ba O5 61.2(3) 1_455 3_445
O3 Ba O5 58.3(2) 3_445 3_445
O3 Ba O5 126.0(2) 4_545 3_445
O2 Ba O5 99.3(3) 4_445 3_445
O2 Ba O5 83.0(3) 3_545 3_445
O6 Ba O5 113.8(3) 2 3_445
O6 Ba O5 63.7(3) . 3_445
O5 Ba O5 175.7(3) 4_545 3_445
O7 Ba Li2 35.0(2) 2_655 .
O7 Ba Li2 35.0(2) 1_455 .
O3 Ba Li2 146.04(19) 3_445 .
O3 Ba Li2 146.04(19) 4_545 .
O2 Ba Li2 121.85(18) 4_445 .
O2 Ba Li2 121.85(18) 3_545 .
O6 Ba Li2 58.91(17) 2 .
O6 Ba Li2 58.91(17) . .
O5 Ba Li2 87.85(16) 4_545 .
O5 Ba Li2 87.85(16) 3_445 .
O7 Ba Li2 162.2(3) 2_655 3_445
O7 Ba Li2 103.8(4) 1_455 3_445
O3 Ba Li2 37.0(3) 3_445 3_445
O3 Ba Li2 65.9(3) 4_545 3_445
O2 Ba Li2 31.3(2) 4_445 3_445
O2 Ba Li2 95.0(3) 3_545 3_445
O6 Ba Li2 92.8(3) 2 3_445
O6 Ba Li2 134.58(18) . 3_445
O5 Ba Li2 109.57(19) 4_545 3_445
O5 Ba Li2 73.7(2) 3_445 3_445
Li2 Ba Li2 136.6(3) . 3_445
O6 La O5 78.5(3) . 3_445
O6 La O1 97.1(3) . 1_455
O5 La O1 72.3(3) 3_445 1_455
O6 La O4 70.4(3) . 3_545
O5 La O4 78.8(3) 3_445 3_545
O1 La O4 150.4(3) 1_455 3_545
O6 La O1 148.0(3) . 7
O5 La O1 127.7(3) 3_445 7
O1 La O1 77.5(3) 1_455 7
O4 La O1 127.2(3) 3_545 7
O6 La O8 74.5(3) . .
O5 La O8 128.2(3) 3_445 .
O1 La O8 68.3(3) 1_455 .
O4 La O8 129.1(3) 3_545 .
O1 La O8 74.3(3) 7 .
O6 La O8 98.3(3) . 7
O5 La O8 151.4(3) 3_445 7
O1 La O8 135.9(3) 1_455 7
O4 La O8 73.5(3) 3_545 7
O1 La O8 67.7(3) 7 7
O8 La O8 76.6(3) . 7
O6 La O4 138.1(3) . 7_455
O5 La O4 70.9(3) 3_445 7_455
O1 La O4 99.9(3) 1_455 7_455
O4 La O4 76.1(3) 3_545 7_455
O1 La O4 73.5(3) 7 7_455
O8 La O4 147.4(3) . 7_455
O8 La O4 95.4(3) 7 7_455
O6 La W2 24.79(19) . .
O5 La W2 102.1(2) 3_445 .
O1 La W2 97.2(2) 1_455 .
O4 La W2 82.4(2) 3_545 .
O1 La W2 123.6(2) 7 .
O8 La W2 52.8(2) . .
O8 La W2 81.2(2) 7 .
O4 La W2 158.2(2) 7_455 .
O6 La La 128.8(2) . 7_455
O5 La La 101.6(2) 3_445 7_455
O1 La La 39.1(2) 1_455 7_455
O4 La La 160.8(2) 3_545 7_455
O1 La La 38.5(2) 7 7_455
O8 La La 65.8(2) . 7_455
O8 La La 102.3(2) 7 7_455
O4 La La 85.8(2) 7_455 7_455
W2 La La 115.95(7) . 7_455
O6 La La 105.40(19) . 5
O5 La La 70.6(2) 3_445 5
O1 La La 131.1(2) 1_455 5
O4 La La 38.5(2) 3_545 5
O1 La La 101.4(2) 7 5
O8 La La 159.5(2) . 5
O8 La La 83.2(2) 7 5
O4 La La 37.6(2) 7_455 5
W2 La La 120.76(4) . 5
La La La 123.17(7) 7_455 5
O6 La La 85.5(2) . 7
O5 La La 162.5(2) 3_445 7
O1 La La 102.9(2) 1_455 7
O4 La La 102.7(2) 3_545 7
O1 La La 65.5(2) 7 7
O8 La La 38.4(2) . 7
O8 La La 38.2(2) 7 7
O4 La La 126.6(2) 7_455 7
W2 La La 61.21(6) . 7
La La La 82.82(9) 7_455 7
La La La 121.31(7) 5 7
W2 O1 Li1 124.3(5) . 1_655
W2 O1 La 124.3(5) . 1_655
Li1 O1 La 0.00(5) 1_655 1_655
W2 O1 Li1 131.4(5) . 7
Li1 O1 Li1 102.5(3) 1_655 7
La O1 Li1 102.5(3) 1_655 7
W2 O1 La 131.4(5) . 7
Li1 O1 La 102.5(3) 1_655 7
La O1 La 102.5(3) 1_655 7
Li1 O1 La 0.00(6) 7 7
W1 O2 Li2 125.4(5) . .
W1 O2 Ba 130.3(4) . 3_455
Li2 O2 Ba 102.2(5) . 3_455
W2 O3 Li2 108.9(9) . .
W2 O3 Ba 135.9(4) . 3
Li2 O3 Ba 98.2(7) . 3
W1 O4 Li1 134.0(4) . 3_455
W1 O4 La 134.0(4) . 3_455
Li1 O4 La 0.00(5) 3_455 3_455
W1 O4 Li1 120.3(4) . 7_455
Li1 O4 Li1 103.9(3) 3_455 7_455
La O4 Li1 103.9(3) 3_455 7_455
W1 O4 La 120.3(4) . 7_455
Li1 O4 La 103.9(3) 3_455 7_455
La O4 La 103.9(3) 3_455 7_455
Li1 O4 La 0.00(5) 7_455 7_455
W1 O5 Li1 135.5(5) . 3
W1 O5 La 135.5(5) . 3
Li1 O5 La 0.00(4) 3 3
W1 O5 Ba 113.4(4) . 3
Li1 O5 Ba 107.0(3) 3 3
La O5 Ba 107.0(3) 3 3
W2 O6 La 119.3(4) . .
W2 O6 Ba 126.6(4) . .
La O6 Ba 110.8(3) . .
W2 O7 Li2 118.4(8) . 1_655
W2 O7 Ba 138.8(5) . 1_655
Li2 O7 Ba 97.9(7) 1_655 1_655
W1 O8 La 133.1(4) . .
W1 O8 Li1 122.5(4) . 7
La O8 Li1 103.4(3) . 7
W1 O8 La 122.5(4) . 7
La O8 La 103.4(3) . 7
Li1 O8 La 0.00(5) 7 7
O2 Li2 O2 101.8(15) 2 .
O2 Li2 O7 150.4(4) 2 1_455
O2 Li2 O7 89.4(4) . 1_455
O2 Li2 O7 89.4(4) 2 2_655
O2 Li2 O7 150.4(4) . 2_655
O7 Li2 O7 94.2(14) 1_455 2_655
O2 Li2 O3 74.4(6) 2 2
O2 Li2 O3 89.1(8) . 2
O7 Li2 O3 78.4(4) 1_455 2
O7 Li2 O3 120.4(7) 2_655 2
O2 Li2 O3 89.1(8) 2 .
O2 Li2 O3 74.4(6) . .
O7 Li2 O3 120.4(7) 1_455 .
O7 Li2 O3 78.4(4) 2_655 .
O3 Li2 O3 154.0(16) 2 .
O2 Li2 W2 93.6(3) 2 2
O2 Li2 W2 107.4(3) . 2
O7 Li2 W2 56.8(4) 1_455 2
O7 Li2 W2 99.0(8) 2_655 2
O3 Li2 W2 29.7(3) 2 2
O3 Li2 W2 176.2(13) . 2
O2 Li2 W2 107.4(3) 2 .
O2 Li2 W2 93.6(3) . .
O7 Li2 W2 99.0(8) 1_455 .
O7 Li2 W2 56.8(4) 2_655 .
O3 Li2 W2 176.2(13) 2 .
O3 Li2 W2 29.7(3) . .
W2 Li2 W2 146.6(11) 2 .
O2 Li2 W2 145.8(8) 2 1_455
O2 Li2 W2 62.3(3) . 1_455
O7 Li2 W2 27.4(3) 1_455 1_455
O7 Li2 W2 119.8(12) 2_655 1_455
O3 Li2 W2 75.2(3) 2 1_455
O3 Li2 W2 112.6(3) . 1_455
W2 Li2 W2 66.1(2) 2 1_455
W2 Li2 W2 103.9(4) . 1_455
O2 Li2 W2 62.3(3) 2 2_655
O2 Li2 W2 145.8(8) . 2_655
O7 Li2 W2 119.8(12) 1_455 2_655
O7 Li2 W2 27.4(3) 2_655 2_655
O3 Li2 W2 112.6(3) 2 2_655
O3 Li2 W2 75.2(3) . 2_655
W2 Li2 W2 103.9(4) 2 2_655
W2 Li2 W2 66.1(2) . 2_655
W2 Li2 W2 146.6(11) 1_455 2_655
O2 Li2 Ba 129.1(8) 2 .
O2 Li2 Ba 129.1(8) . .
O7 Li2 Ba 47.1(7) 1_455 .
O7 Li2 Ba 47.1(7) 2_655 .
O3 Li2 Ba 103.0(8) 2 .
O3 Li2 Ba 103.0(8) . .
W2 Li2 Ba 73.3(5) 2 .
W2 Li2 Ba 73.3(5) . .
W2 Li2 Ba 73.3(5) 1_455 .
W2 Li2 Ba 73.3(5) 2_655 .
O2 Li2 Ba 46.5(5) 2 3
O2 Li2 Ba 76.8(8) . 3
O7 Li2 Ba 161.9(3) 1_455 3
O7 Li2 Ba 92.2(4) 2_655 3
O3 Li2 Ba 112.5(10) 2 3
O3 Li2 Ba 44.8(5) . 3
W2 Li2 Ba 138.6(6) 2 3
W2 Li2 Ba 70.6(2) . 3
W2 Li2 Ba 138.6(6) 1_455 3
W2 Li2 Ba 70.6(2) 2_655 3
Ba Li2 Ba 136.6(3) . 3

loop_
_geom_bond_atom_site_label_1
_geom_bond_atom_site_label_2
_geom_bond_distance
_geom_bond_site_symmetry_2
W1 O2 1.757(9) .
W1 O5 1.784(8) .
W1 O4 1.797(9) .
W1 O8 1.802(9) .
W2 O3 1.769(9) .
W2 O1 1.769(10) .
W2 O7 1.771(10) .
W2 O6 1.788(9) .
W2 Li2 3.377(10) .
W2 Li2 3.382(10) 1_655
W2 La 3.719(3) .
Ba O7 2.758(10) 2_655
Ba O7 2.758(9) 1_455
Ba O3 2.759(9) 3_445
Ba O3 2.759(9) 4_545
Ba O2 2.875(8) 4_445
Ba O2 2.875(8) 3_545
Ba O6 2.934(9) 2
Ba O6 2.934(9) .
Ba O5 3.056(10) 4_545
Ba O5 3.056(10) 3_445
Ba Li2 3.73(3) .
Ba Li2 3.88(2) 3_445
La O6 2.501(10) .
La O5 2.502(9) 3_445
La O1 2.541(9) 1_455
La O4 2.546(9) 3_545
La O1 2.573(10) 7
La O8 2.580(9) .
La O8 2.592(9) 7
La O4 2.593(9) 7_455
La La 3.987(3) 7_455
La La 4.047(4) 5
La La 4.059(3) 7
O1 Li1 2.541(9) 1_655
O1 La 2.541(9) 1_655
O1 Li1 2.573(10) 7
O1 La 2.573(10) 7
O2 Li2 2.06(2) .
O2 Ba 2.875(8) 3_455
O3 Li2 2.359(12) .
O3 Ba 2.759(9) 3
O4 Li1 2.546(9) 3_455
O4 La 2.546(9) 3_455
O4 Li1 2.593(9) 7_455
O4 La 2.593(9) 7_455
O5 Li1 2.502(9) 3
O5 La 2.502(9) 3
O5 Ba 3.056(9) 3
O7 Li2 2.16(2) 1_655
O7 Ba 2.758(9) 1_655
O8 Li1 2.592(9) 7
O8 La 2.592(9) 7
Li2 O2 2.06(2) 2
Li2 O7 2.16(2) 1_455
Li2 O7 2.16(2) 2_655
Li2 O3 2.359(12) 2
Li2 W2 3.377(10) 2
Li2 W2 3.382(10) 1_455
Li2 W2 3.382(10) 2_655
Li2 Ba 3.88(2) 3
